data_7054595
loop_
_publ_author_name
'Pike, Sarah J.'
'Boddaert, Thomas'
'Raftery, James'
'Webb, Simon J.'
'Clayden, Jonathan'

_publ_section_title
;
 Participation of non-aminoisobutyric acid (Aib) residues in the
 310helical conformation of Aib-rich foldamers: a solid state study
;
_journal_issue 5
_journal_name_full 'New J. Chem.'
_journal_page_first 3288
_journal_paper_doi 10.1039/C4NJ01547A
_journal_volume 39
_journal_year 2015
_chemical_formula_sum 'C39 H55 Cl6 N5 O8'
_chemical_formula_weight 934.58
_chemical_name_systematic
; 
 ? 
;
_space_group_IT_number 2
_symmetry_cell_setting triclinic
_symmetry_space_group_name_Hall '-P 1'
_symmetry_space_group_name_H-M 'P -1'
_atom_sites_solution_hydrogens geom
_atom_sites_solution_primary direct
_atom_sites_solution_secondary difmap
_audit_creation_method SHELXL-97
_cell_angle_alpha 70.683(2)
_cell_angle_beta 73.734(2)
_cell_angle_gamma 71.237(2)
_cell_formula_units_Z 2
_cell_length_a 11.3070(4)
_cell_length_b 13.8002(4)
_cell_length_c 17.3410(5)
_cell_measurement_reflns_used 5997
_cell_measurement_temperature 100(2)
_cell_measurement_theta_max 69.89
_cell_measurement_theta_min 2.75
_cell_volume 2371.71(13)
_computing_cell_refinement 'Bruker SAINT'
_computing_data_collection 'Bruker APEX2'
_computing_data_reduction 'Bruker SAINT'
_computing_molecular_graphics 'Bruker SHELXTL'
_computing_publication_material 'Bruker SHELXTL'
_computing_structure_refinement 'SHELXL-97 (Sheldrick, 2008)'
_computing_structure_solution 'SHELXS-97 (Sheldrick, 2008)'
_diffrn_ambient_temperature 100(2)
_diffrn_measured_fraction_theta_full 0.957
_diffrn_measured_fraction_theta_max 0.949
_diffrn_measurement_device_type 'Bruker APEX-II CCD'
_diffrn_measurement_method '\f and \w scans'
_diffrn_radiation_monochromator graphite
_diffrn_radiation_source 'fine-focus sealed tube'
_diffrn_radiation_type CuK\a
_diffrn_radiation_wavelength 1.54178
_diffrn_reflns_av_R_equivalents 0.0380
_diffrn_reflns_av_sigmaI/netI 0.0488
_diffrn_reflns_limit_h_max 12
_diffrn_reflns_limit_h_min -13
_diffrn_reflns_limit_k_max 16
_diffrn_reflns_limit_k_min -16
_diffrn_reflns_limit_l_max 20
_diffrn_reflns_limit_l_min -21
_diffrn_reflns_number 18687
_diffrn_reflns_theta_full 67.00
_diffrn_reflns_theta_max 69.95
_diffrn_reflns_theta_min 2.75
_exptl_absorpt_coefficient_mu 3.734
_exptl_absorpt_correction_T_max 0.7544
_exptl_absorpt_correction_T_min 0.497525
_exptl_absorpt_correction_type multi-scan
_exptl_absorpt_process_details SADABS
_exptl_crystal_colour white
_exptl_crystal_density_diffrn 1.309
_exptl_crystal_density_method 'not measured'
_exptl_crystal_description block
_exptl_crystal_F_000 980
_exptl_crystal_size_max 0.29
_exptl_crystal_size_mid 0.17
_exptl_crystal_size_min 0.08
_refine_diff_density_max 1.111
_refine_diff_density_min -0.835
_refine_diff_density_rms 0.071
_refine_ls_extinction_method none
_refine_ls_goodness_of_fit_ref 1.070
_refine_ls_hydrogen_treatment constr
_refine_ls_matrix_type full
_refine_ls_number_parameters 554
_refine_ls_number_reflns 8514
_refine_ls_number_restraints 10
_refine_ls_restrained_S_all 1.074
_refine_ls_R_factor_all 0.0815
_refine_ls_R_factor_gt 0.0659
_refine_ls_shift/su_max 0.000
_refine_ls_shift/su_mean 0.000
_refine_ls_structure_factor_coef Fsqd
_refine_ls_weighting_details 'calc w=1/[\s^2^(Fo^2^)+(0.0587P)^2^+4.5113P] where P=(Fo^2^+2Fc^2^)/3'
_refine_ls_weighting_scheme calc
_refine_ls_wR_factor_gt 0.1562
_refine_ls_wR_factor_ref 0.1683
_reflns_number_gt 6942
_reflns_number_total 8514
_reflns_threshold_expression >2sigma(I)
_cod_data_source_file c4nj01547a3.cif
_cod_data_source_block s3989oa
_cod_depositor_comments
;
The following automatic conversions were performed:

'_symmetry_cell_setting' value 'Triclinic' changed to 'triclinic'
according to
/usr/data/users/saulius/crontab/automatic-downloads/rss-feeds/RSC/lib/dictionaries/cif_core.dic
dictionary named 'cif_core.dic' version 2.4.2 from 2011-04-26.

Automatic conversion script
Id: cif_fix_values 2935 2014-11-11 08:27:57Z andrius 

 Adding full bibliography for 7054595.cif.
;
_cod_original_cell_volume 2371.72(13)
_cod_original_sg_symbol_H-M P-1
_cod_database_code 7054595

loop_
_symmetry_equiv_pos_as_xyz
'x, y, z'
'-x, -y, -z'

loop_
_atom_site_label
_atom_site_type_symbol
_atom_site_fract_x
_atom_site_fract_y
_atom_site_fract_z
_atom_site_U_iso_or_equiv
_atom_site_adp_type
_atom_site_occupancy
_atom_site_symmetry_multiplicity
_atom_site_calc_flag
_atom_site_refinement_flags
_atom_site_disorder_assembly
_atom_site_disorder_group
Cl3 Cl 0.87193(13) 0.38518(9) 0.05153(7) 0.0584(3) Uani 1 1 d . . .
Cl1 Cl 0.62370(15) 0.39265(15) 0.03747(12) 0.1015(6) Uani 1 1 d . . .
Cl2 Cl 0.8470(2) 0.30225(12) -0.07173(9) 0.0893(5) Uani 1 1 d . . .
C38 C 0.7820(4) 0.3194(3) 0.0277(3) 0.0463(10) Uani 1 1 d . . .
H38 H 0.7869 0.2481 0.0685 0.056 Uiso 1 1 calc R . .
C1 C -0.1877(3) -0.2413(2) 0.6880(2) 0.0279(7) Uani 1 1 d . . .
C2 C -0.0649(3) -0.2869(3) 0.7029(2) 0.0311(7) Uani 1 1 d . . .
H2 H 0.0050 -0.2690 0.6607 0.037 Uiso 1 1 calc R . .
C3 C -0.0430(4) -0.3581(3) 0.7783(2) 0.0363(8) Uani 1 1 d . . .
H3 H 0.0416 -0.3893 0.7875 0.044 Uiso 1 1 calc R . .
C4 C -0.1436(4) -0.3839(3) 0.8400(2) 0.0409(9) Uani 1 1 d . . .
H4 H -0.1285 -0.4321 0.8920 0.049 Uiso 1 1 calc R . .
C5 C -0.2673(4) -0.3394(3) 0.8260(3) 0.0415(9) Uani 1 1 d . . .
H5 H -0.3368 -0.3577 0.8684 0.050 Uiso 1 1 calc R . .
C6 C -0.2896(3) -0.2685(3) 0.7507(2) 0.0344(8) Uani 1 1 d . . .
H6 H -0.3743 -0.2380 0.7415 0.041 Uiso 1 1 calc R . .
C7 C -0.2124(4) -0.1662(3) 0.6060(2) 0.0376(9) Uani 1 1 d . A .
H7A H -0.1319 -0.1712 0.5643 0.045 Uiso 1 1 calc R . .
H7B H -0.2732 -0.1867 0.5866 0.045 Uiso 1 1 calc R . .
C8 C -0.1799(3) -0.0084(3) 0.6124(2) 0.0267(7) Uani 1 1 d . A .
C9 C -0.1593(4) 0.1519(3) 0.6193(3) 0.0190(10) Uani 0.700(4) 1 d PD A 3
H9 H -0.0976 0.1564 0.5649 0.023 Uiso 0.700(4) 1 calc PR A 3
C10 C -0.2427(4) 0.2630(3) 0.6243(3) 0.0213(10) Uani 0.700(4) 1 d PD A 3
H10A H -0.3155 0.2557 0.6716 0.026 Uiso 0.700(4) 1 calc PR A 3
H10B H -0.1922 0.3017 0.6356 0.026 Uiso 0.700(4) 1 calc PR A 3
C11 C -0.2936(3) 0.3281(2) 0.54490(17) 0.0204(10) Uani 0.700(4) 1 d PGD A 3
C12 C -0.4155(3) 0.3331(3) 0.5387(2) 0.0222(10) Uani 0.700(4) 1 d PG A 3
H12 H -0.4690 0.2980 0.5848 0.027 Uiso 0.700(4) 1 calc PR A 3
C13 C -0.4591(4) 0.3896(4) 0.4649(3) 0.0313(12) Uani 0.700(4) 1 d PG A 3
H13 H -0.5424 0.3930 0.4607 0.038 Uiso 0.700(4) 1 calc PR A 3
C14 C -0.3808(6) 0.4410(5) 0.3974(2) 0.0405(15) Uani 0.700(4) 1 d PG A 3
H14 H -0.4106 0.4796 0.3470 0.049 Uiso 0.700(4) 1 calc PR A 3
C15 C -0.2590(5) 0.4360(5) 0.4036(2) 0.0437(11) Uani 0.700(4) 1 d PG A 3
H15 H -0.2055 0.4712 0.3575 0.052 Uiso 0.700(4) 1 calc PR A 3
C16 C -0.2154(3) 0.3796(3) 0.4774(2) 0.0323(12) Uani 0.700(4) 1 d PG A 3
H16 H -0.1321 0.3761 0.4816 0.039 Uiso 0.700(4) 1 calc PR A 3
C9S C -0.1953(10) 0.1650(8) 0.6523(7) 0.0190(10) Uani 0.300(4) 1 d PD A 4
H9B H -0.2656 0.2085 0.6861 0.023 Uiso 0.300(4) 1 calc PR A 4
C10S C -0.1320(9) 0.2323(8) 0.5728(6) 0.024(2) Uani 0.300(4) 1 d PD A 4
H10C H -0.0695 0.1849 0.5398 0.028 Uiso 0.300(4) 1 calc PR A 4
H10D H -0.0848 0.2707 0.5875 0.028 Uiso 0.300(4) 1 calc PR A 4
C11S C -0.2258(8) 0.3129(7) 0.5190(5) 0.0204(10) Uani 0.300(4) 1 d PGD A 4
C12S C -0.3551(8) 0.3177(7) 0.5371(6) 0.0222(10) Uani 0.300(4) 1 d PG A 4
H12S H -0.3903 0.2733 0.5873 0.027 Uiso 0.300(4) 1 calc PR A 4
C13S C -0.4326(9) 0.3874(11) 0.4818(8) 0.0313(12) Uani 0.300(4) 1 d PG A 4
H13S H -0.5209 0.3906 0.4943 0.038 Uiso 0.300(4) 1 calc PR A 4
C14S C -0.3810(14) 0.4523(13) 0.4084(8) 0.0405(15) Uani 0.300(4) 1 d PG A 4
H14S H -0.4340 0.5000 0.3706 0.049 Uiso 0.300(4) 1 calc PR A 4
C15S C -0.2518(14) 0.4476(12) 0.3902(6) 0.0437(11) Uani 0.300(4) 1 d PG A 4
H15S H -0.2165 0.4920 0.3400 0.052 Uiso 0.300(4) 1 calc PR A 4
C16S C -0.1742(9) 0.3779(9) 0.4455(6) 0.0323(12) Uani 0.300(4) 1 d PG A 4
H16S H -0.0859 0.3746 0.4331 0.039 Uiso 0.300(4) 1 calc PR A 4
C17 C -0.0854(3) 0.1061(3) 0.6941(2) 0.0306(8) Uani 1 1 d D . .
C18 C -0.0503(3) -0.0266(3) 0.8282(2) 0.0244(7) Uani 1 1 d . . .
C19 C -0.1124(3) -0.1166(3) 0.8844(2) 0.0306(7) Uani 1 1 d . A .
H19A H -0.2013 -0.0864 0.9075 0.046 Uiso 1 1 calc R . .
H19B H -0.0663 -0.1575 0.9299 0.046 Uiso 1 1 calc R . .
H19C H -0.1092 -0.1634 0.8515 0.046 Uiso 1 1 calc R . .
C20 C -0.0546(3) 0.0486(3) 0.8771(2) 0.0369(9) Uani 1 1 d . A .
H20A H -0.0134 0.1046 0.8403 0.055 Uiso 1 1 calc R . .
H20B H -0.0097 0.0090 0.9234 0.055 Uiso 1 1 calc R . .
H20C H -0.1435 0.0806 0.8991 0.055 Uiso 1 1 calc R . .
C21 C 0.0890(3) -0.0778(2) 0.79409(17) 0.0173(6) Uani 1 1 d . A .
C22 C 0.2458(3) -0.1446(2) 0.68015(18) 0.0182(6) Uani 1 1 d . A .
C23 C 0.2399(3) -0.1395(3) 0.59149(18) 0.0233(6) Uani 1 1 d . . .
H23A H 0.1881 -0.1858 0.5941 0.035 Uiso 1 1 calc R . .
H23B H 0.3262 -0.1630 0.5608 0.035 Uiso 1 1 calc R . .
H23C H 0.2016 -0.0663 0.5629 0.035 Uiso 1 1 calc R . .
C24 C 0.3004(3) -0.2580(2) 0.7274(2) 0.0256(7) Uani 1 1 d . . .
H24A H 0.3063 -0.2591 0.7830 0.038 Uiso 1 1 calc R . .
H24B H 0.3855 -0.2856 0.6970 0.038 Uiso 1 1 calc R . .
H24C H 0.2447 -0.3024 0.7326 0.038 Uiso 1 1 calc R . .
C25 C 0.3331(3) -0.0738(2) 0.67098(17) 0.0166(6) Uani 1 1 d . . .
C26 C 0.3496(3) 0.1101(2) 0.64156(17) 0.0172(6) Uani 1 1 d . . .
C27 C 0.2542(3) 0.2191(2) 0.6346(2) 0.0232(6) Uani 1 1 d . . .
H27A H 0.2101 0.2350 0.5889 0.035 Uiso 1 1 calc R . .
H27B H 0.2997 0.2734 0.6235 0.035 Uiso 1 1 calc R . .
H27C H 0.1919 0.2184 0.6869 0.035 Uiso 1 1 calc R . .
C28 C 0.4498(3) 0.1100(3) 0.56133(18) 0.0215(6) Uani 1 1 d . . .
H28A H 0.5122 0.0409 0.5677 0.032 Uiso 1 1 calc R . .
H28B H 0.4931 0.1658 0.5500 0.032 Uiso 1 1 calc R . .
H28C H 0.4084 0.1232 0.5149 0.032 Uiso 1 1 calc R . .
C29 C 0.4127(3) 0.0908(2) 0.71482(17) 0.0168(6) Uani 1 1 d . . .
C30 C 0.4167(3) 0.0142(2) 0.86290(17) 0.0187(6) Uani 1 1 d . . .
C31 C 0.3176(3) -0.0195(3) 0.94074(18) 0.0239(7) Uani 1 1 d . . .
H31A H 0.2393 0.0378 0.9416 0.036 Uiso 1 1 calc R . .
H31B H 0.3514 -0.0345 0.9908 0.036 Uiso 1 1 calc R . .
H31C H 0.2989 -0.0835 0.9394 0.036 Uiso 1 1 calc R . .
C32 C 0.5376(3) -0.0752(3) 0.8585(2) 0.0258(7) Uani 1 1 d . . .
H32A H 0.5166 -0.1393 0.8595 0.039 Uiso 1 1 calc R . .
H32B H 0.5765 -0.0898 0.9064 0.039 Uiso 1 1 calc R . .
H32C H 0.5976 -0.0543 0.8068 0.039 Uiso 1 1 calc R . .
C33 C 0.4447(3) 0.1124(2) 0.86884(17) 0.0211(6) Uani 1 1 d . . .
C34 C 0.3455(4) 0.3001(3) 0.8641(2) 0.0327(8) Uani 1 1 d . . .
C35 C 0.2183(5) 0.3688(3) 0.8435(3) 0.0568(12) Uani 1 1 d . . .
H35A H 0.2127 0.3669 0.7887 0.085 Uiso 1 1 calc R . .
H35B H 0.2100 0.4420 0.8427 0.085 Uiso 1 1 calc R . .
H35C H 0.1497 0.3421 0.8857 0.085 Uiso 1 1 calc R . .
C36 C 0.4541(5) 0.3384(3) 0.8001(2) 0.0453(10) Uani 1 1 d . . .
H36A H 0.5351 0.2954 0.8169 0.068 Uiso 1 1 calc R . .
H36B H 0.4444 0.4129 0.7963 0.068 Uiso 1 1 calc R . .
H36C H 0.4531 0.3317 0.7458 0.068 Uiso 1 1 calc R . .
C37 C 0.3530(5) 0.2943(3) 0.9518(2) 0.0460(11) Uani 1 1 d . . .
H37A H 0.2867 0.2623 0.9920 0.069 Uiso 1 1 calc R . .
H37B H 0.3403 0.3660 0.9563 0.069 Uiso 1 1 calc R . .
H37C H 0.4368 0.2509 0.9634 0.069 Uiso 1 1 calc R . .
N1 N -0.2405(3) 0.0856(2) 0.6276(2) 0.0316(7) Uani 1 1 d D . .
H1 H -0.3239 0.1058 0.6416 0.038 Uiso 1 1 calc R A 3
N2 N -0.1220(2) 0.0299(2) 0.76086(18) 0.0260(6) Uani 1 1 d . A .
H2A H -0.1925 0.0133 0.7641 0.031 Uiso 1 1 calc R . .
N3 N 0.1152(2) -0.10167(19) 0.72142(14) 0.0160(5) Uani 1 1 d . . .
H3A H 0.0517 -0.0913 0.6972 0.019 Uiso 1 1 calc R A .
N4 N 0.2784(2) 0.03090(19) 0.65817(14) 0.0160(5) Uani 1 1 d . . .
H4A H 0.1958 0.0530 0.6598 0.019 Uiso 1 1 calc R . .
N5 N 0.3600(2) 0.03960(19) 0.79003(14) 0.0168(5) Uani 1 1 d . . .
H5A H 0.2900 0.0207 0.7960 0.020 Uiso 1 1 calc R . .
O1 O -0.2642(2) -0.05755(18) 0.61204(15) 0.0309(5) Uani 1 1 d . . .
O2 O -0.0643(2) -0.0454(2) 0.60155(14) 0.0349(6) Uani 1 1 d . . .
O3 O 0.0102(2) 0.13582(17) 0.68518(16) 0.0297(5) Uani 1 1 d . A .
O4 O 0.1720(2) -0.09684(17) 0.83472(12) 0.0213(4) Uani 1 1 d . . .
O5 O 0.44744(19) -0.11230(17) 0.67112(13) 0.0235(5) Uani 1 1 d . . .
O6 O 0.50222(19) 0.12983(17) 0.70482(12) 0.0212(4) Uani 1 1 d . . .
O7 O 0.5421(2) 0.11103(19) 0.88606(15) 0.0318(5) Uani 1 1 d . . .
O8 O 0.3447(2) 0.19569(17) 0.85965(13) 0.0254(5) Uani 1 1 d . . .
Cl4 Cl 0.83738(17) 0.57696(11) 0.56731(9) 0.0683(4) Uani 0.9386(17) 1 d PD B 1
Cl5 Cl 0.68949(14) 0.47451(14) 0.71982(13) 0.0816(5) Uani 0.9386(17) 1 d PD B 1
Cl6 Cl 0.96289(12) 0.39790(10) 0.68427(10) 0.0649(4) Uani 0.9386(17) 1 d PD B 1
C39 C 0.8324(5) 0.5098(3) 0.6736(3) 0.0416(9) Uani 0.9386(17) 1 d PD B 1
H39 H 0.8401 0.5588 0.7024 0.050 Uiso 0.9386(17) 1 calc PR B 1
Cl4S Cl 0.922(2) 0.5297(18) 0.5666(12) 0.0683(4) Uani 0.0614(17) 1 d PD B 2
Cl6S Cl 0.8686(19) 0.3736(14) 0.7153(14) 0.0649(4) Uani 0.0614(17) 1 d PD B 2
Cl5S Cl 0.6695(18) 0.549(2) 0.6559(19) 0.0816(5) Uani 0.0614(17) 1 d PD B 2
C39S C 0.829(3) 0.509(2) 0.6679(19) 0.0416(9) Uani 0.0614(17) 1 d PD B 2
H39S H 0.8438 0.5502 0.7006 0.050 Uiso 0.0614(17) 1 calc PR B 2

loop_
_atom_site_aniso_label
_atom_site_aniso_U_11
_atom_site_aniso_U_22
_atom_site_aniso_U_33
_atom_site_aniso_U_23
_atom_site_aniso_U_13
_atom_site_aniso_U_12
Cl3 0.0900(9) 0.0458(6) 0.0436(6) -0.0014(5) -0.0195(5) -0.0279(6)
Cl1 0.0610(9) 0.0935(12) 0.1147(13) 0.0153(10) -0.0381(9) 0.0006(8)
Cl2 0.1595(17) 0.0672(9) 0.0526(7) -0.0243(6) -0.0137(8) -0.0411(10)
C38 0.063(3) 0.033(2) 0.039(2) 0.0068(17) -0.0201(19) -0.0144(19)
C1 0.0357(19) 0.0163(15) 0.0363(18) -0.0088(13) -0.0191(15) -0.0002(13)
C2 0.0311(18) 0.0233(17) 0.0402(19) -0.0032(14) -0.0144(15) -0.0076(14)
C3 0.038(2) 0.0255(18) 0.048(2) -0.0014(16) -0.0251(17) -0.0059(15)
C4 0.059(3) 0.0241(18) 0.036(2) 0.0012(15) -0.0178(18) -0.0071(17)
C5 0.044(2) 0.035(2) 0.041(2) -0.0130(17) -0.0003(17) -0.0062(17)
C6 0.0288(18) 0.0285(18) 0.048(2) -0.0205(16) -0.0105(16) 0.0036(14)
C7 0.048(2) 0.0287(19) 0.038(2) -0.0071(16) -0.0265(17) 0.0012(16)
C8 0.0205(16) 0.0244(17) 0.0256(16) 0.0075(13) -0.0097(12) -0.0033(13)
C9 0.011(2) 0.0167(19) 0.027(3) -0.0056(19) -0.0008(19) -0.0037(17)
C10 0.022(2) 0.016(2) 0.026(2) -0.0084(17) -0.0077(17) 0.0000(17)
C11 0.025(3) 0.013(2) 0.021(2) -0.0058(16) -0.0051(19) -0.002(2)
C12 0.023(3) 0.013(2) 0.0282(19) -0.0040(16) -0.010(2) 0.001(2)
C13 0.042(3) 0.0216(19) 0.033(3) -0.009(2) -0.021(2) 0.003(2)
C14 0.070(3) 0.020(2) 0.021(2) -0.0053(19) -0.019(2) 0.0104(19)
C15 0.065(3) 0.022(2) 0.030(2) -0.0010(18) -0.001(2) -0.006(2)
C16 0.036(3) 0.022(2) 0.034(4) -0.007(3) 0.002(2) -0.010(2)
C9S 0.011(2) 0.0167(19) 0.027(3) -0.0056(19) -0.0008(19) -0.0037(17)
C10S 0.021(5) 0.028(6) 0.023(5) -0.003(4) -0.007(4) -0.011(4)
C11S 0.025(3) 0.013(2) 0.021(2) -0.0058(16) -0.0051(19) -0.002(2)
C12S 0.023(3) 0.013(2) 0.0282(19) -0.0040(16) -0.010(2) 0.001(2)
C13S 0.042(3) 0.0216(19) 0.033(3) -0.009(2) -0.021(2) 0.003(2)
C14S 0.070(3) 0.020(2) 0.021(2) -0.0053(19) -0.019(2) 0.0104(19)
C15S 0.065(3) 0.022(2) 0.030(2) -0.0010(18) -0.001(2) -0.006(2)
C16S 0.036(3) 0.022(2) 0.034(4) -0.007(3) 0.002(2) -0.010(2)
C17 0.0149(16) 0.0175(16) 0.057(2) -0.0051(15) -0.0122(15) -0.0015(12)
C18 0.0183(15) 0.0291(17) 0.0266(16) -0.0119(13) 0.0032(12) -0.0090(13)
C19 0.0247(17) 0.039(2) 0.0285(17) -0.0111(15) 0.0051(13) -0.0156(15)
C20 0.0287(19) 0.046(2) 0.045(2) -0.0307(18) 0.0110(15) -0.0167(16)
C21 0.0157(14) 0.0184(14) 0.0174(13) -0.0021(11) -0.0009(11) -0.0082(11)
C22 0.0142(14) 0.0209(15) 0.0194(14) -0.0067(11) -0.0018(11) -0.0041(11)
C23 0.0205(15) 0.0318(17) 0.0208(15) -0.0126(13) 0.0015(12) -0.0096(13)
C24 0.0206(16) 0.0216(16) 0.0307(16) -0.0075(13) -0.0010(12) -0.0033(12)
C25 0.0125(14) 0.0222(15) 0.0139(13) -0.0049(11) -0.0015(10) -0.0037(11)
C26 0.0150(14) 0.0201(15) 0.0166(13) -0.0017(11) -0.0045(11) -0.0068(11)
C27 0.0209(15) 0.0204(15) 0.0262(15) -0.0003(12) -0.0066(12) -0.0069(12)
C28 0.0178(15) 0.0302(17) 0.0160(14) -0.0016(12) -0.0026(11) -0.0107(12)
C29 0.0122(14) 0.0187(14) 0.0178(13) -0.0048(11) -0.0024(10) -0.0022(11)
C30 0.0189(15) 0.0205(15) 0.0165(13) -0.0024(11) -0.0062(11) -0.0050(12)
C31 0.0261(16) 0.0320(18) 0.0147(14) -0.0020(12) -0.0053(12) -0.0121(13)
C32 0.0236(16) 0.0216(16) 0.0287(16) -0.0032(13) -0.0090(13) -0.0014(13)
C33 0.0226(16) 0.0237(16) 0.0149(13) -0.0009(11) -0.0066(11) -0.0049(12)
C34 0.052(2) 0.0194(17) 0.0236(16) -0.0031(13) -0.0080(15) -0.0075(15)
C35 0.071(3) 0.029(2) 0.062(3) -0.018(2) -0.024(2) 0.015(2)
C36 0.078(3) 0.0266(19) 0.0306(19) -0.0002(15) -0.0059(19) -0.0235(19)
C37 0.088(3) 0.0270(19) 0.0255(18) -0.0082(15) -0.0077(19) -0.019(2)
N1 0.0179(14) 0.0209(14) 0.0542(18) 0.0031(13) -0.0163(13) -0.0081(11)
N2 0.0104(12) 0.0234(14) 0.0443(16) -0.0088(12) -0.0044(11) -0.0055(10)
N3 0.0108(11) 0.0199(12) 0.0162(11) -0.0032(9) -0.0029(9) -0.0039(9)
N4 0.0093(11) 0.0209(13) 0.0167(11) -0.0024(9) -0.0028(9) -0.0047(9)
N5 0.0135(12) 0.0219(13) 0.0157(11) -0.0031(10) -0.0032(9) -0.0070(9)
O1 0.0290(12) 0.0226(12) 0.0409(13) -0.0009(10) -0.0198(10) -0.0029(10)
O2 0.0182(12) 0.0411(15) 0.0275(12) 0.0060(10) -0.0028(9) -0.0008(10)
O3 0.0162(11) 0.0186(11) 0.0559(15) -0.0071(10) -0.0119(10) -0.0051(9)
O4 0.0210(11) 0.0267(11) 0.0174(10) -0.0024(8) -0.0058(8) -0.0093(9)
O5 0.0138(10) 0.0277(12) 0.0278(11) -0.0085(9) -0.0044(8) -0.0024(9)
O6 0.0177(11) 0.0298(12) 0.0192(10) -0.0048(9) -0.0024(8) -0.0130(9)
O7 0.0365(14) 0.0301(13) 0.0355(13) 0.0001(10) -0.0222(11) -0.0133(10)
O8 0.0297(12) 0.0208(11) 0.0250(11) -0.0070(9) -0.0085(9) -0.0017(9)
Cl4 0.1015(12) 0.0533(8) 0.0608(8) -0.0139(6) -0.0356(8) -0.0180(8)
Cl5 0.0459(8) 0.0822(11) 0.1267(14) -0.0343(10) -0.0077(8) -0.0304(7)
Cl6 0.0511(7) 0.0435(7) 0.1084(11) -0.0381(7) -0.0378(7) 0.0147(5)
C39 0.038(2) 0.029(2) 0.062(3) -0.0177(18) -0.0144(19) -0.0046(16)
Cl4S 0.1015(12) 0.0533(8) 0.0608(8) -0.0139(6) -0.0356(8) -0.0180(8)
Cl6S 0.0511(7) 0.0435(7) 0.1084(11) -0.0381(7) -0.0378(7) 0.0147(5)
Cl5S 0.0459(8) 0.0822(11) 0.1267(14) -0.0343(10) -0.0077(8) -0.0304(7)
C39S 0.038(2) 0.029(2) 0.062(3) -0.0177(18) -0.0144(19) -0.0046(16)

loop_
_atom_type_symbol
_atom_type_description
_atom_type_scat_dispersion_real
_atom_type_scat_dispersion_imag
_atom_type_scat_source
C C 0.0181 0.0091 'International Tables Vol C Tables 4.2.6.8 and 6.1.1.4'
H H 0.0000 0.0000 'International Tables Vol C Tables 4.2.6.8 and 6.1.1.4'
N N 0.0311 0.0180 'International Tables Vol C Tables 4.2.6.8 and 6.1.1.4'
O O 0.0492 0.0322 'International Tables Vol C Tables 4.2.6.8 and 6.1.1.4'
Cl Cl 0.3639 0.7018 'International Tables Vol C Tables 4.2.6.8 and 6.1.1.4'

loop_
_geom_angle_atom_site_label_1
_geom_angle_atom_site_label_2
_geom_angle_atom_site_label_3
_geom_angle
Cl2 C38 Cl1 112.6(2)
Cl2 C38 Cl3 109.1(3)
Cl1 C38 Cl3 108.9(3)
Cl2 C38 H38 108.7
Cl1 C38 H38 108.7
Cl3 C38 H38 108.7
C2 C1 C6 118.9(3)
C2 C1 C7 121.3(3)
C6 C1 C7 119.8(3)
C3 C2 C1 120.7(3)
C3 C2 H2 119.6
C1 C2 H2 119.6
C4 C3 C2 120.1(3)
C4 C3 H3 119.9
C2 C3 H3 119.9
C3 C4 C5 119.9(3)
C3 C4 H4 120.1
C5 C4 H4 120.1
C6 C5 C4 120.2(4)
C6 C5 H5 119.9
C4 C5 H5 119.9
C5 C6 C1 120.2(3)
C5 C6 H6 119.9
C1 C6 H6 119.9
O1 C7 C1 111.4(3)
O1 C7 H7A 109.3
C1 C7 H7A 109.3
O1 C7 H7B 109.3
C1 C7 H7B 109.3
H7A C7 H7B 108.0
O2 C8 N1 125.3(3)
O2 C8 O1 124.7(3)
N1 C8 O1 110.0(3)
N1 C9 C10 108.8(3)
N1 C9 C17 110.1(3)
C10 C9 C17 107.3(4)
N1 C9 H9 110.2
C10 C9 H9 110.2
C17 C9 H9 110.2
C11 C10 C9 113.2(3)
C11 C10 H10A 108.9
C9 C10 H10A 108.9
C11 C10 H10B 108.9
C9 C10 H10B 108.9
H10A C10 H10B 107.8
C12 C11 C16 120.0
C12 C11 C10 120.6(3)
C16 C11 C10 119.4(3)
C11 C12 C13 120.0
C11 C12 H12 120.0
C13 C12 H12 120.0
C14 C13 C12 120.0
C14 C13 H13 120.0
C12 C13 H13 120.0
C15 C14 C13 120.0
C15 C14 H14 120.0
C13 C14 H14 120.0
C14 C15 C16 120.0
C14 C15 H15 120.0
C16 C15 H15 120.0
C15 C16 C11 120.0
C15 C16 H16 120.0
C11 C16 H16 120.0
C17 C9S C10S 100.8(7)
C17 C9S N1 109.1(7)
C10S C9S N1 107.6(8)
C17 C9S H9B 112.8
C10S C9S H9B 112.8
N1 C9S H9B 112.8
C9S C10S C11S 113.6(8)
C9S C10S H10C 108.8
C11S C10S H10C 108.8
C9S C10S H10D 108.8
C11S C10S H10D 108.8
H10C C10S H10D 107.7
C12S C11S C16S 120.0
C12S C11S C10S 123.3(7)
C16S C11S C10S 116.5(7)
C13S C12S C11S 120.0
C13S C12S H12S 120.0
C11S C12S H12S 120.0
C14S C13S C12S 120.0
C14S C13S H13S 120.0
C12S C13S H13S 120.0
C13S C14S C15S 120.0
C13S C14S H14S 120.0
C15S C14S H14S 120.0
C16S C15S C14S 120.0
C16S C15S H15S 120.0
C14S C15S H15S 120.0
C15S C16S C11S 120.0
C15S C16S H16S 120.0
C11S C16S H16S 120.0
O3 C17 N2 122.8(3)
O3 C17 C9S 126.6(5)
N2 C17 C9S 108.1(5)
O3 C17 C9 117.5(3)
N2 C17 C9 119.4(3)
C9S C17 C9 24.1(4)
N2 C18 C20 110.5(3)
N2 C18 C19 106.7(3)
C20 C18 C19 111.0(3)
N2 C18 C21 111.2(2)
C20 C18 C21 109.8(3)
C19 C18 C21 107.5(3)
C18 C19 H19A 109.5
C18 C19 H19B 109.5
H19A C19 H19B 109.5
C18 C19 H19C 109.5
H19A C19 H19C 109.5
H19B C19 H19C 109.5
C18 C20 H20A 109.5
C18 C20 H20B 109.5
H20A C20 H20B 109.5
C18 C20 H20C 109.5
H20A C20 H20C 109.5
H20B C20 H20C 109.5
O4 C21 N3 122.4(3)
O4 C21 C18 119.6(3)
N3 C21 C18 118.0(2)
N3 C22 C24 111.4(2)
N3 C22 C23 107.2(2)
C24 C22 C23 110.8(3)
N3 C22 C25 110.7(2)
C24 C22 C25 110.1(2)
C23 C22 C25 106.5(2)
C22 C23 H23A 109.5
C22 C23 H23B 109.5
H23A C23 H23B 109.5
C22 C23 H23C 109.5
H23A C23 H23C 109.5
H23B C23 H23C 109.5
C22 C24 H24A 109.5
C22 C24 H24B 109.5
H24A C24 H24B 109.5
C22 C24 H24C 109.5
H24A C24 H24C 109.5
H24B C24 H24C 109.5
O5 C25 N4 123.0(3)
O5 C25 C22 120.6(3)
N4 C25 C22 116.3(2)
N4 C26 C28 110.9(2)
N4 C26 C27 108.0(2)
C28 C26 C27 110.4(2)
N4 C26 C29 111.1(2)
C28 C26 C29 110.1(2)
C27 C26 C29 106.1(2)
C26 C27 H27A 109.5
C26 C27 H27B 109.5
H27A C27 H27B 109.5
C26 C27 H27C 109.5
H27A C27 H27C 109.5
H27B C27 H27C 109.5
C26 C28 H28A 109.5
C26 C28 H28B 109.5
H28A C28 H28B 109.5
C26 C28 H28C 109.5
H28A C28 H28C 109.5
H28B C28 H28C 109.5
O6 C29 N5 121.8(3)
O6 C29 C26 120.4(3)
N5 C29 C26 117.5(2)
N5 C30 C32 110.1(2)
N5 C30 C33 110.6(2)
C32 C30 C33 110.7(2)
N5 C30 C31 107.4(2)
C32 C30 C31 110.5(3)
C33 C30 C31 107.5(2)
C30 C31 H31A 109.5
C30 C31 H31B 109.5
H31A C31 H31B 109.5
C30 C31 H31C 109.5
H31A C31 H31C 109.5
H31B C31 H31C 109.5
C30 C32 H32A 109.5
C30 C32 H32B 109.5
H32A C32 H32B 109.5
C30 C32 H32C 109.5
H32A C32 H32C 109.5
H32B C32 H32C 109.5
O7 C33 O8 125.2(3)
O7 C33 C30 123.5(3)
O8 C33 C30 111.0(2)
O8 C34 C35 102.6(3)
O8 C34 C36 110.1(3)
C35 C34 C36 111.1(3)
O8 C34 C37 110.2(3)
C35 C34 C37 110.7(3)
C36 C34 C37 111.7(3)
C34 C35 H35A 109.5
C34 C35 H35B 109.5
H35A C35 H35B 109.5
C34 C35 H35C 109.5
H35A C35 H35C 109.5
H35B C35 H35C 109.5
C34 C36 H36A 109.5
C34 C36 H36B 109.5
H36A C36 H36B 109.5
C34 C36 H36C 109.5
H36A C36 H36C 109.5
H36B C36 H36C 109.5
C34 C37 H37A 109.5
C34 C37 H37B 109.5
H37A C37 H37B 109.5
C34 C37 H37C 109.5
H37A C37 H37C 109.5
H37B C37 H37C 109.5
C8 N1 C9 115.1(3)
C8 N1 C9S 132.0(5)
C9 N1 C9S 24.4(4)
C8 N1 H1 122.4
C9 N1 H1 122.4
C9S N1 H1 103.0
C17 N2 C18 123.3(3)
C17 N2 H2A 118.3
C18 N2 H2A 118.3
C21 N3 C22 122.8(2)
C21 N3 H3A 118.6
C22 N3 H3A 118.6
C25 N4 C26 123.3(2)
C25 N4 H4A 118.3
C26 N4 H4A 118.3
C29 N5 C30 121.2(2)
C29 N5 H5A 119.4
C30 N5 H5A 119.4
C8 O1 C7 115.8(3)
C33 O8 C34 122.2(3)
Cl5 C39 Cl6 111.2(2)
Cl5 C39 Cl4 111.5(3)
Cl6 C39 Cl4 109.6(3)
Cl5 C39 H39 108.2
Cl6 C39 H39 108.2
Cl4 C39 H39 108.2
Cl6S C39S Cl5S 109.3(19)
Cl6S C39S Cl4S 107.4(19)
Cl5S C39S Cl4S 106.3(19)
Cl6S C39S H39S 111.2
Cl5S C39S H39S 111.2
Cl4S C39S H39S 111.2

loop_
_geom_bond_atom_site_label_1
_geom_bond_atom_site_label_2
_geom_bond_distance
Cl3 C38 1.762(5)
Cl1 C38 1.742(5)
Cl2 C38 1.737(5)
C38 H38 1.0000
C1 C2 1.386(5)
C1 C6 1.398(5)
C1 C7 1.496(5)
C2 C3 1.383(5)
C2 H2 0.9500
C3 C4 1.375(6)
C3 H3 0.9500
C4 C5 1.390(6)
C4 H4 0.9500
C5 C6 1.381(6)
C5 H5 0.9500
C6 H6 0.9500
C7 O1 1.452(4)
C7 H7A 0.9900
C7 H7B 0.9900
C8 O2 1.225(4)
C8 N1 1.332(5)
C8 O1 1.338(4)
C9 N1 1.442(5)
C9 C10 1.536(6)
C9 C17 1.584(6)
C9 H9 1.0000
C10 C11 1.525(5)
C10 H10A 0.9900
C10 H10B 0.9900
C11 C12 1.3900
C11 C16 1.3900
C12 C13 1.3900
C12 H12 0.9500
C13 C14 1.3900
C13 H13 0.9500
C14 C15 1.3900
C14 H14 0.9500
C15 C16 1.3900
C15 H15 0.9500
C16 H16 0.9500
C9S C17 1.481(10)
C9S C10S 1.517(12)
C9S N1 1.563(11)
C9S H9B 1.0000
C10S C11S 1.531(10)
C10S H10C 0.9900
C10S H10D 0.9900
C11S C12S 1.3900
C11S C16S 1.3900
C12S C13S 1.3900
C12S H12S 0.9500
C13S C14S 1.3900
C13S H13S 0.9500
C14S C15S 1.3900
C14S H14S 0.9500
C15S C16S 1.3900
C15S H15S 0.9500
C16S H16S 0.9500
C17 O3 1.228(4)
C17 N2 1.351(5)
C18 N2 1.467(4)
C18 C20 1.524(5)
C18 C19 1.538(5)
C18 C21 1.539(4)
C19 H19A 0.9800
C19 H19B 0.9800
C19 H19C 0.9800
C20 H20A 0.9800
C20 H20B 0.9800
C20 H20C 0.9800
C21 O4 1.240(4)
C21 N3 1.337(4)
C22 N3 1.473(4)
C22 C24 1.522(4)
C22 C23 1.535(4)
C22 C25 1.544(4)
C23 H23A 0.9800
C23 H23B 0.9800
C23 H23C 0.9800
C24 H24A 0.9800
C24 H24B 0.9800
C24 H24C 0.9800
C25 O5 1.230(3)
C25 N4 1.345(4)
C26 N4 1.467(4)
C26 C28 1.529(4)
C26 C27 1.532(4)
C26 C29 1.535(4)
C27 H27A 0.9800
C27 H27B 0.9800
C27 H27C 0.9800
C28 H28A 0.9800
C28 H28B 0.9800
C28 H28C 0.9800
C29 O6 1.239(4)
C29 N5 1.334(4)
C30 N5 1.465(3)
C30 C32 1.522(4)
C30 C33 1.527(4)
C30 C31 1.539(4)
C31 H31A 0.9800
C31 H31B 0.9800
C31 H31C 0.9800
C32 H32A 0.9800
C32 H32B 0.9800
C32 H32C 0.9800
C33 O7 1.212(4)
C33 O8 1.330(4)
C34 O8 1.471(4)
C34 C35 1.510(6)
C34 C36 1.512(5)
C34 C37 1.520(5)
C35 H35A 0.9800
C35 H35B 0.9800
C35 H35C 0.9800
C36 H36A 0.9800
C36 H36B 0.9800
C36 H36C 0.9800
C37 H37A 0.9800
C37 H37B 0.9800
C37 H37C 0.9800
N1 H1 0.8800
N2 H2A 0.8800
N3 H3A 0.8800
N4 H4A 0.8800
N5 H5A 0.8800
Cl4 C39 1.762(5)
Cl5 C39 1.736(5)
Cl6 C39 1.759(5)
C39 H39 1.0000
Cl4S C39S 1.76(2)
Cl6S C39S 1.74(2)
Cl5S C39S 1.76(2)
C39S H39S 1.0000

loop_
_geom_hbond_atom_site_label_D
_geom_hbond_atom_site_label_H
_geom_hbond_atom_site_label_A
_geom_hbond_distance_DH
_geom_hbond_distance_HA
_geom_hbond_distance_DA
_geom_hbond_angle_DHA
_geom_hbond_site_symmetry_A
N5 H5A O4 0.88 2.24 3.058(3) 153.9 .
N1 H1 O6 0.88 1.95 2.801(4) 163.4 1_455
N3 H3A O2 0.88 2.21 3.054(3) 161.7 .
N4 H4A O3 0.88 2.04 2.889(3) 160.6 .

loop_
_geom_torsion_atom_site_label_1
_geom_torsion_atom_site_label_2
_geom_torsion_atom_site_label_3
_geom_torsion_atom_site_label_4
_geom_torsion
C6 C1 C2 C3 0.1(5)
C7 C1 C2 C3 -178.5(3)
C1 C2 C3 C4 -0.6(6)
C2 C3 C4 C5 0.9(6)
C3 C4 C5 C6 -0.7(6)
C4 C5 C6 C1 0.2(6)
C2 C1 C6 C5 0.1(5)
C7 C1 C6 C5 178.7(3)
C2 C1 C7 O1 -106.5(4)
C6 C1 C7 O1 75.0(4)
N1 C9 C10 C11 -75.5(4)
C17 C9 C10 C11 165.5(3)
C9 C10 C11 C12 97.2(4)
C9 C10 C11 C16 -80.5(4)
C16 C11 C12 C13 0.0
C10 C11 C12 C13 -177.7(4)
C11 C12 C13 C14 0.0
C12 C13 C14 C15 0.0
C13 C14 C15 C16 0.0
C14 C15 C16 C11 0.0
C12 C11 C16 C15 0.0
C10 C11 C16 C15 177.7(4)
C17 C9S C10S C11S -173.7(8)
N1 C9S C10S C11S 72.0(10)
C9S C10S C11S C12S -5.6(12)
C9S C10S C11S C16S 179.4(8)
C16S C11S C12S C13S 0.0
C10S C11S C12S C13S -174.9(11)
C11S C12S C13S C14S 0.0
C12S C13S C14S C15S 0.0
C13S C14S C15S C16S 0.0
C14S C15S C16S C11S 0.0
C12S C11S C16S C15S 0.0
C10S C11S C16S C15S 175.2(10)
C10S C9S C17 O3 27.1(10)
N1 C9S C17 O3 140.1(5)
C10S C9S C17 N2 -170.6(6)
N1 C9S C17 N2 -57.6(8)
C10S C9S C17 C9 -48.5(10)
N1 C9S C17 C9 64.6(10)
N1 C9 C17 O3 161.3(3)
C10 C9 C17 O3 -80.5(4)
N1 C9 C17 N2 -12.7(5)
C10 C9 C17 N2 105.6(4)
N1 C9 C17 C9S -80.0(11)
C10 C9 C17 C9S 38.2(10)
N2 C18 C21 O4 155.8(3)
C20 C18 C21 O4 33.1(4)
C19 C18 C21 O4 -87.7(3)
N2 C18 C21 N3 -25.2(4)
C20 C18 C21 N3 -147.9(3)
C19 C18 C21 N3 91.3(3)
N3 C22 C25 O5 150.1(3)
C24 C22 C25 O5 26.5(4)
C23 C22 C25 O5 -93.7(3)
N3 C22 C25 N4 -33.7(3)
C24 C22 C25 N4 -157.2(2)
C23 C22 C25 N4 82.5(3)
N4 C26 C29 O6 160.8(3)
C28 C26 C29 O6 37.5(4)
C27 C26 C29 O6 -82.0(3)
N4 C26 C29 N5 -25.3(4)
C28 C26 C29 N5 -148.6(3)
C27 C26 C29 N5 91.9(3)
N5 C30 C33 O7 -137.3(3)
C32 C30 C33 O7 -15.0(4)
C31 C30 C33 O7 105.8(3)
N5 C30 C33 O8 48.0(3)
C32 C30 C33 O8 170.3(2)
C31 C30 C33 O8 -69.0(3)
O2 C8 N1 C9 8.3(5)
O1 C8 N1 C9 -172.6(3)
O2 C8 N1 C9S -13.1(8)
O1 C8 N1 C9S 166.0(6)
C10 C9 N1 C8 170.8(3)
C17 C9 N1 C8 -71.9(4)
C10 C9 N1 C9S -50.3(10)
C17 C9 N1 C9S 67.0(11)
C17 C9S N1 C8 -24.8(10)
C10S C9S N1 C8 83.7(8)
C17 C9S N1 C9 -78.0(11)
C10S C9S N1 C9 30.6(8)
O3 C17 N2 C18 -1.4(5)
C9S C17 N2 C18 -164.5(5)
C9 C17 N2 C18 172.2(3)
C20 C18 N2 C17 67.4(4)
C19 C18 N2 C17 -171.9(3)
C21 C18 N2 C17 -54.9(4)
O4 C21 N3 C22 -5.0(4)
C18 C21 N3 C22 176.0(3)
C24 C22 N3 C21 70.3(3)
C23 C22 N3 C21 -168.3(3)
C25 C22 N3 C21 -52.5(3)
O5 C25 N4 C26 1.2(4)
C22 C25 N4 C26 -175.0(2)
C28 C26 N4 C25 61.5(3)
C27 C26 N4 C25 -177.3(2)
C29 C26 N4 C25 -61.4(3)
O6 C29 N5 C30 -8.5(4)
C26 C29 N5 C30 177.6(2)
C32 C30 N5 C29 -72.9(3)
C33 C30 N5 C29 49.7(4)
C31 C30 N5 C29 166.7(3)
O2 C8 O1 C7 6.0(5)
N1 C8 O1 C7 -173.1(3)
C1 C7 O1 C8 78.6(4)
O7 C33 O8 C34 4.3(5)
C30 C33 O8 C34 178.9(2)
C35 C34 O8 C33 175.7(3)
C36 C34 O8 C33 57.3(4)
C37 C34 O8 C33 -66.4(4)
